data_7235633
loop_
_publ_author_name
'Nagapandiselvi, P.'
'Baby, C.'
'Gopalakrishnan, R.'

_publ_section_title
;
 Self-assembled supramolecular structure of
 N,N,N&#x2032;,N&#x2032;-tetramethylethylenediammonium-bis-(4-nitrophenolate):
 synthesis, single crystal growth and photo physical properties
;
_journal_issue 43
_journal_name_full 'RSC Adv.'
_journal_page_first 22350
_journal_paper_doi 10.1039/C4RA02393E
_journal_volume 4
_journal_year 2014
_chemical_formula_sum 'C18 H26 N4 O6'
_chemical_formula_weight 394.43
_space_group_IT_number 15
_space_group_name_Hall '-C 2yc'
_space_group_name_H-M_alt 'C 1 2/c 1'
_symmetry_cell_setting monoclinic
_symmetry_space_group_name_H-M 'C 1 2/c 1'
_atom_sites_solution_hydrogens geom
_atom_sites_solution_primary direct
_atom_sites_solution_secondary difmap
_audit_creation_method SHELXL-97
_cell_angle_alpha 90.000(5)
_cell_angle_beta 121.026(5)
_cell_angle_gamma 90.000(5)
_cell_formula_units_Z 4
_cell_length_a 23.051(5)
_cell_length_b 5.624(5)
_cell_length_c 17.451(5)
_cell_measurement_reflns_used 3475
_cell_measurement_temperature 293(2)
_cell_measurement_theta_max 27.8
_cell_measurement_theta_min 4.06
_cell_volume 1938.7(19)
_computing_cell_refinement 'APEX2/SAINT (Bruker, 2004)'
_computing_data_collection 'APEX2 (Bruker, 2004)'
_computing_data_reduction 'SAINT/XPREP (Bruker, 2004)'
_computing_molecular_graphics 'ORTEP3 (Farrugia, 1997) and Mercury (Macrae et al., 2008)'
_computing_publication_material 'PLATON (Spek, 2003)'
_computing_structure_refinement 'SHELXL-97 (Sheldrick, 2008)'
_computing_structure_solution 'SIR92 (Altomare et al., 1993)'
_diffrn_ambient_temperature 293(2)
_diffrn_measured_fraction_theta_full 0.998
_diffrn_measured_fraction_theta_max 0.998
_diffrn_measurement_device_type 'bruker axs kappa apex2 CCD Diffractometer'
_diffrn_measurement_method '\w and \f scan'
_diffrn_radiation_monochromator graphite
_diffrn_radiation_source 'fine-focus sealed tube'
_diffrn_radiation_type MoK\a
_diffrn_radiation_wavelength 0.71073
_diffrn_reflns_av_R_equivalents 0.0271
_diffrn_reflns_av_sigmaI/netI 0.0211
_diffrn_reflns_limit_h_max 30
_diffrn_reflns_limit_h_min -30
_diffrn_reflns_limit_k_max 7
_diffrn_reflns_limit_k_min -7
_diffrn_reflns_limit_l_max 23
_diffrn_reflns_limit_l_min -23
_diffrn_reflns_number 10639
_diffrn_reflns_theta_full 28.10
_diffrn_reflns_theta_max 28.10
_diffrn_reflns_theta_min 2.43
_exptl_absorpt_coefficient_mu 0.102
_exptl_absorpt_correction_T_max 0.9748
_exptl_absorpt_correction_T_min 0.8950
_exptl_absorpt_correction_type multi-scan
_exptl_absorpt_process_details 'SADABS (Bruker, 2004)'
_exptl_crystal_colour yellow
_exptl_crystal_density_diffrn 1.351
_exptl_crystal_density_method 'not measured'
_exptl_crystal_description block
_exptl_crystal_F_000 840
_exptl_crystal_size_max 0.35
_exptl_crystal_size_mid 0.30
_exptl_crystal_size_min 0.25
_refine_diff_density_max 0.272
_refine_diff_density_min -0.224
_refine_diff_density_rms 0.047
_refine_ls_extinction_method none
_refine_ls_goodness_of_fit_ref 1.025
_refine_ls_hydrogen_treatment mixed
_refine_ls_matrix_type full
_refine_ls_number_parameters 131
_refine_ls_number_reflns 2366
_refine_ls_number_restraints 1
_refine_ls_restrained_S_all 1.027
_refine_ls_R_factor_all 0.0551
_refine_ls_R_factor_gt 0.0428
_refine_ls_shift/su_max 0.001
_refine_ls_shift/su_mean 0.000
_refine_ls_structure_factor_coef Fsqd
_refine_ls_weighting_details 'calc w=1/[\s^2^(Fo^2^)+(0.0611P)^2^+0.8902P] where P=(Fo^2^+2Fc^2^)/3'
_refine_ls_weighting_scheme calc
_refine_ls_wR_factor_gt 0.1130
_refine_ls_wR_factor_ref 0.1232
_reflns_number_gt 1887
_reflns_number_total 2366
_reflns_threshold_expression >2sigma(I)
_cod_data_source_file c4ra02393e2.cif
_cod_data_source_block shelxl
_cod_original_sg_symbol_H-M C2/c
_cod_database_code 7235633

loop_
_symmetry_equiv_pos_as_xyz
'x, y, z'
'-x, y, -z+1/2'
'x+1/2, y+1/2, z'
'-x+1/2, y+1/2, -z+1/2'
'-x, -y, -z'
'x, -y, z-1/2'
'-x+1/2, -y+1/2, -z'
'x+1/2, -y+1/2, z-1/2'

loop_
_atom_site_label
_atom_site_type_symbol
_atom_site_fract_x
_atom_site_fract_y
_atom_site_fract_z
_atom_site_U_iso_or_equiv
_atom_site_adp_type
_atom_site_occupancy
_atom_site_symmetry_multiplicity
_atom_site_calc_flag
_atom_site_refinement_flags
C1 C 0.78959(6) 0.2165(3) 0.62553(8) 0.0396(3) Uani 1 1 d .
C2 C 0.76234(7) 0.3663(3) 0.66131(10) 0.0453(3) Uani 1 1 d .
H2 H 0.7849 0.5051 0.6904 0.054 Uiso 1 1 calc R
C3 C 0.70165(7) 0.3093(2) 0.65375(10) 0.0433(3) Uani 1 1 d .
H3 H 0.6834 0.4104 0.6781 0.052 Uiso 1 1 calc R
C4 C 0.66678(6) 0.1017(2) 0.61007(8) 0.0354(3) Uani 1 1 d .
C5 C 0.69708(7) -0.0493(3) 0.57672(10) 0.0441(3) Uani 1 1 d .
H5 H 0.6757 -0.1908 0.5490 0.053 Uiso 1 1 calc R
C6 C 0.75757(7) 0.0073(3) 0.58420(10) 0.0452(3) Uani 1 1 d .
H6 H 0.7769 -0.0946 0.5616 0.054 Uiso 1 1 calc R
C7 C 0.94424(8) 0.0101(3) 0.82223(9) 0.0470(3) Uani 1 1 d .
H7A H 0.9156 -0.0680 0.7661 0.071 Uiso 1 1 calc R
H7B H 0.9790 0.0966 0.8194 0.071 Uiso 1 1 calc R
H7C H 0.9177 0.1182 0.8344 0.071 Uiso 1 1 calc R
C8 C 1.02037(6) -0.0631(2) 0.98334(8) 0.0354(3) Uani 1 1 d .
H8A H 1.0510 0.0490 0.9801 0.042 Uiso 1 1 calc R
H8B H 1.0473 -0.1876 1.0251 0.042 Uiso 1 1 calc R
C9 C 1.01494(7) -0.3388(3) 0.87418(10) 0.0445(3) Uani 1 1 d .
H9A H 1.0350 -0.4559 0.9208 0.067 Uiso 1 1 calc R
H9B H 1.0499 -0.2554 0.8708 0.067 Uiso 1 1 calc R
H9C H 0.9855 -0.4160 0.8181 0.067 Uiso 1 1 calc R
N1 N 0.85248(6) 0.2791(3) 0.63195(8) 0.0542(4) Uani 1 1 d .
N2 N 0.97549(5) -0.16832(18) 0.89386(6) 0.0325(2) Uani 1 1 d D
O1 O 0.87979(7) 0.4660(3) 0.66854(10) 0.0830(5) Uani 1 1 d .
O2 O 0.87696(6) 0.1439(3) 0.60114(9) 0.0760(4) Uani 1 1 d .
O3 O 0.60842(5) 0.04438(18) 0.60072(7) 0.0466(3) Uani 1 1 d .
H2A H 0.9419(8) -0.261(3) 0.8964(13) 0.085(6) Uiso 1 1 d D

loop_
_atom_site_aniso_label
_atom_site_aniso_U_11
_atom_site_aniso_U_22
_atom_site_aniso_U_33
_atom_site_aniso_U_23
_atom_site_aniso_U_13
_atom_site_aniso_U_12
C1 0.0306(6) 0.0497(8) 0.0385(6) 0.0106(6) 0.0179(5) 0.0019(5)
C2 0.0424(7) 0.0419(7) 0.0508(8) -0.0056(6) 0.0234(6) -0.0112(6)
C3 0.0441(7) 0.0391(7) 0.0544(8) -0.0103(6) 0.0308(6) -0.0052(6)
C4 0.0320(6) 0.0341(6) 0.0405(6) 0.0016(5) 0.0189(5) 0.0012(5)
C5 0.0384(6) 0.0369(7) 0.0559(8) -0.0088(6) 0.0234(6) -0.0010(5)
C6 0.0407(7) 0.0490(8) 0.0508(8) -0.0008(6) 0.0270(6) 0.0074(6)
C7 0.0533(8) 0.0463(8) 0.0430(7) 0.0096(6) 0.0258(6) 0.0048(6)
C8 0.0329(6) 0.0374(6) 0.0383(6) -0.0018(5) 0.0201(5) 0.0030(5)
C9 0.0454(7) 0.0444(8) 0.0522(8) -0.0071(6) 0.0312(6) 0.0023(6)
N1 0.0367(6) 0.0770(10) 0.0499(7) 0.0202(7) 0.0231(5) 0.0005(6)
N2 0.0343(5) 0.0328(5) 0.0351(5) 0.0006(4) 0.0212(4) 0.0012(4)
O1 0.0622(8) 0.1051(11) 0.0884(9) -0.0083(9) 0.0435(7) -0.0396(8)
O2 0.0551(7) 0.0994(10) 0.0955(10) 0.0232(8) 0.0544(7) 0.0176(7)
O3 0.0369(5) 0.0390(5) 0.0696(7) -0.0083(5) 0.0314(5) -0.0051(4)

loop_
_atom_type_symbol
_atom_type_description
_atom_type_scat_dispersion_real
_atom_type_scat_dispersion_imag
_atom_type_scat_source
C C 0.0033 0.0016 'International Tables Vol C Tables 4.2.6.8 and 6.1.1.4'
H H 0.0000 0.0000 'International Tables Vol C Tables 4.2.6.8 and 6.1.1.4'
N N 0.0061 0.0033 'International Tables Vol C Tables 4.2.6.8 and 6.1.1.4'
O O 0.0106 0.0060 'International Tables Vol C Tables 4.2.6.8 and 6.1.1.4'

loop_
_geom_angle_atom_site_label_1
_geom_angle_atom_site_label_2
_geom_angle_atom_site_label_3
_geom_angle
_geom_angle_site_symmetry_1
_geom_angle_site_symmetry_3
C2 C1 C6 120.85(12) . .
C2 C1 N1 119.44(14) . .
C6 C1 N1 119.71(13) . .
C3 C2 C1 119.55(13) . .
C3 C2 H2 120.2 . .
C1 C2 H2 120.2 . .
C2 C3 C4 121.19(12) . .
C2 C3 H3 119.4 . .
C4 C3 H3 119.4 . .
O3 C4 C3 122.57(12) . .
O3 C4 C5 119.91(12) . .
C3 C4 C5 117.52(12) . .
C6 C5 C4 121.33(13) . .
C6 C5 H5 119.3 . .
C4 C5 H5 119.3 . .
C5 C6 C1 119.52(13) . .
C5 C6 H6 120.2 . .
C1 C6 H6 120.2 . .
N2 C7 H7A 109.5 . .
N2 C7 H7B 109.5 . .
H7A C7 H7B 109.5 . .
N2 C7 H7C 109.5 . .
H7A C7 H7C 109.5 . .
H7B C7 H7C 109.5 . .
N2 C8 C8 110.98(12) . 5_757
N2 C8 H8A 109.4 . .
C8 C8 H8A 109.4 5_757 .
N2 C8 H8B 109.4 . .
C8 C8 H8B 109.4 5_757 .
H8A C8 H8B 108.0 . .
N2 C9 H9A 109.5 . .
N2 C9 H9B 109.5 . .
H9A C9 H9B 109.5 . .
N2 C9 H9C 109.5 . .
H9A C9 H9C 109.5 . .
H9B C9 H9C 109.5 . .
O1 N1 O2 122.26(14) . .
O1 N1 C1 118.54(14) . .
O2 N1 C1 119.20(15) . .
C7 N2 C9 109.61(11) . .
C7 N2 C8 113.18(11) . .
C9 N2 C8 108.97(10) . .
C7 N2 H2A 111.1(13) . .
C9 N2 H2A 105.5(13) . .
C8 N2 H2A 108.2(12) . .

loop_
_geom_bond_atom_site_label_1
_geom_bond_atom_site_label_2
_geom_bond_distance
_geom_bond_site_symmetry_2
C1 C2 1.378(2) .
C1 C6 1.379(2) .
C1 N1 1.4389(17) .
C2 C3 1.3736(19) .
C2 H2 0.9300 .
C3 C4 1.399(2) .
C3 H3 0.9300 .
C4 O3 1.3090(15) .
C4 C5 1.4026(19) .
C5 C6 1.3695(19) .
C5 H5 0.9300 .
C6 H6 0.9300 .
C7 N2 1.4698(18) .
C7 H7A 0.9600 .
C7 H7B 0.9600 .
C7 H7C 0.9600 .
C8 N2 1.4811(16) .
C8 C8 1.512(2) 5_757
C8 H8A 0.9700 .
C8 H8B 0.9700 .
C9 N2 1.4788(17) .
C9 H9A 0.9600 .
C9 H9B 0.9600 .
C9 H9C 0.9600 .
N1 O1 1.222(2) .
N1 O2 1.2242(19) .
N2 H2A 0.953(9) .

loop_
_geom_hbond_atom_site_label_D
_geom_hbond_atom_site_label_H
_geom_hbond_atom_site_label_A
_geom_hbond_distance_DH
_geom_hbond_distance_HA
_geom_hbond_distance_DA
_geom_hbond_angle_DHA
_geom_hbond_site_symmetry_A
N2 H2A O3 0.953(9) 1.614(10) 2.5592(17) 170(2) 4_646

loop_
_geom_torsion_atom_site_label_1
_geom_torsion_atom_site_label_2
_geom_torsion_atom_site_label_3
_geom_torsion_atom_site_label_4
_geom_torsion
_geom_torsion_site_symmetry_1
C6 C1 C2 C3 -1.6(2) .
N1 C1 C2 C3 178.75(12) .
C1 C2 C3 C4 -0.2(2) .
C2 C3 C4 O3 -179.01(13) .
C2 C3 C4 C5 1.9(2) .
O3 C4 C5 C6 178.96(13) .
C3 C4 C5 C6 -1.9(2) .
C4 C5 C6 C1 0.2(2) .
C2 C1 C6 C5 1.6(2) .
N1 C1 C6 C5 -178.77(12) .
C2 C1 N1 O1 -0.7(2) .
C6 C1 N1 O1 179.67(13) .
C2 C1 N1 O2 179.01(13) .
C6 C1 N1 O2 -0.62(19) .
C8 C8 N2 C7 72.13(16) 5_757
C8 C8 N2 C9 -165.64(13) 5_757
